data_7225987
loop_
_publ_author_name
'Fondo, Matilde'
'Doejo, Jes\'us'
'Garc\'ia-Deibe, Ana M.'
'Sanmart\'in-Matalobos, Jes\'us'
'Vicente, Ram\'on'

_publ_section_title
;
 A Ni8metallacalix[4]arene and a Cu4molecular rhomboid: limiting the
 nuclearity of carboxysalen-like metal complexes
;
_journal_issue 35
_journal_name_full CrystEngComm
_journal_page_first 6673
_journal_paper_doi 10.1039/C6CE01384H
_journal_volume 18
_journal_year 2016
_chemical_formula_moiety 'C41 H48 Cu4 N4 O18, 2(Cl O4), 2(C H4 O)'
_chemical_formula_sum 'C43 H56 Cl2 Cu4 N4 O28'
_chemical_formula_weight 1401.97
_chemical_name_systematic
;
 ?
;
_space_group_crystal_system monoclinic
_space_group_IT_number 15
_space_group_name_Hall '-C 2yc'
_space_group_name_H-M_alt 'C 1 2/c 1'
_symmetry_space_group_name_Hall '-C 2yc'
_symmetry_space_group_name_H-M 'C 1 2/c 1'
_atom_sites_solution_hydrogens mixed
_audit_creation_method SHELXL-2013
_audit_update_record
;
2016-07-13 deposited with the CCDC.
2016-07-20 downloaded from the CCDC.
;
_cell_angle_alpha 90
_cell_angle_beta 107.522(4)
_cell_angle_gamma 90
_cell_formula_units_Z 4
_cell_length_a 19.0860(16)
_cell_length_b 18.0840(17)
_cell_length_c 15.8470(15)
_cell_measurement_reflns_used 2898
_cell_measurement_temperature 100(2)
_cell_measurement_theta_max 22.71
_cell_measurement_theta_min 2.29
_cell_volume 5215.8(8)
_computing_cell_refinement 'BRUKER APEX2'
_computing_data_collection 'BRUKER APEX2'
_computing_structure_refinement 'SHELXL-2013 (Sheldrick, 2013)'
_computing_structure_solution 'SIR-2008 (Burla, 2008)'
_diffrn_ambient_temperature 100(2)
_diffrn_measured_fraction_theta_full 0.898
_diffrn_measured_fraction_theta_max 0.985
_diffrn_measurement_device_type 'Bruker Kappa APEXII CCD'
_diffrn_measurement_method 'omega and phi scans'
_diffrn_radiation_type MoK\a
_diffrn_radiation_wavelength 0.71069
_diffrn_reflns_av_R_equivalents 0.0865
_diffrn_reflns_av_unetI/netI 0.0817
_diffrn_reflns_Laue_measured_fraction_full 0.898
_diffrn_reflns_Laue_measured_fraction_max 0.985
_diffrn_reflns_limit_h_max 22
_diffrn_reflns_limit_h_min -21
_diffrn_reflns_limit_k_max 19
_diffrn_reflns_limit_k_min -21
_diffrn_reflns_limit_l_max 18
_diffrn_reflns_limit_l_min -18
_diffrn_reflns_number 25693
_diffrn_reflns_point_group_measured_fraction_full 0.898
_diffrn_reflns_point_group_measured_fraction_max 0.985
_diffrn_reflns_theta_full 25.240
_diffrn_reflns_theta_max 24.405
_diffrn_reflns_theta_min 1.587
_exptl_absorpt_coefficient_mu 1.809
_exptl_absorpt_correction_T_max 1.0000
_exptl_absorpt_correction_T_min 0.7586
_exptl_absorpt_correction_type multi-scan
_exptl_absorpt_process_details 'SADABS 2014/2 (Bruker,2014)'
_exptl_crystal_colour green
_exptl_crystal_density_diffrn 1.785
_exptl_crystal_description needle
_exptl_crystal_F_000 2864
_exptl_crystal_size_max 0.270
_exptl_crystal_size_mid 0.070
_exptl_crystal_size_min 0.040
_refine_diff_density_max 0.953
_refine_diff_density_min -0.640
_refine_diff_density_rms 0.128
_refine_ls_extinction_method none
_refine_ls_goodness_of_fit_ref 1.026
_refine_ls_hydrogen_treatment constr
_refine_ls_matrix_type full
_refine_ls_number_parameters 420
_refine_ls_number_reflns 4231
_refine_ls_number_restraints 0
_refine_ls_restrained_S_all 1.026
_refine_ls_R_factor_all 0.0959
_refine_ls_R_factor_gt 0.0535
_refine_ls_shift/su_max 0.000
_refine_ls_shift/su_mean 0.000
_refine_ls_structure_factor_coef Fsqd
_refine_ls_weighting_details 'w=1/[\s^2^(Fo^2^)+(0.0765P)^2^] where P=(Fo^2^+2Fc^2^)/3'
_refine_ls_weighting_scheme calc
_refine_ls_wR_factor_gt 0.1205
_refine_ls_wR_factor_ref 0.1394
_reflns_Friedel_coverage 0.000
_reflns_number_gt 2858
_reflns_number_total 4231
_reflns_threshold_expression 'I > 2\s(I)'
_cod_data_source_file c6ce01384h1.cif
_cod_data_source_block 2
_cod_depositor_comments
;Adding full bibliography for 7225986--7225987.cif.

The following automatic conversions were performed:

'_exptl_absorpt_correction_type' value 'multi-scans' was replaced
with the value 'multi-scan' as specified in the replacement file
'src/cod-tools/trunk/data/replacement-values/replacement_values.lst'.

Automatic conversion script
Id: cif_fix_values 5376 2017-05-30 11:51:03Z andrius 
;
_cod_database_code 7225987
_shelx_space_group_comment
;
The symmetry employed for this shelxl refinement is uniquely defined
by the following loop, which should always be used as a source of
symmetry information in preference to the above space-group names.
They are only intended as comments.
;
_shelx_estimated_absorpt_t_min 0.641
_shelx_estimated_absorpt_t_max 0.931
_shelxl_version_number 2013-4

loop_
_space_group_symop_operation_xyz
'x, y, z'
'-x, y, -z+1/2'
'x+1/2, y+1/2, z'
'-x+1/2, y+1/2, -z+1/2'
'-x, -y, -z'
'x, -y, z-1/2'
'-x+1/2, -y+1/2, -z'
'x+1/2, -y+1/2, z-1/2'

loop_
_atom_site_label
_atom_site_type_symbol
_atom_site_fract_x
_atom_site_fract_y
_atom_site_fract_z
_atom_site_U_iso_or_equiv
_atom_site_adp_type
_atom_site_occupancy
_atom_site_site_symmetry_order
_atom_site_calc_flag
_atom_site_refinement_flags_posn
_atom_site_refinement_flags_adp
_atom_site_refinement_flags_occupancy
_atom_site_disorder_assembly
_atom_site_disorder_group
Cu1 Cu 0.62740(4) 0.21949(4) 0.59237(4) 0.0208(2) Uani 1 1 d . . . . .
N1 N 0.6932(2) 0.2345(2) 0.7135(3) 0.0216(11) Uani 1 1 d . . . . .
N2 N 0.6436(2) 0.1129(2) 0.5819(3) 0.0193(11) Uani 1 1 d . . . . .
O1 O 0.6050(2) 0.3247(2) 0.5796(2) 0.0303(11) Uani 1 1 d . . . . .
O2 O 0.5555(2) 0.22091(19) 0.4729(2) 0.0188(9) Uani 1 1 d . . . . .
O1W O 0.7283(4) 0.2430(4) 0.5346(5) 0.026(2) Uani 0.5 1 d . . P A 1
H1W1 H 0.7323 0.2089 0.4989 0.031 Uiso 0.5 1 d R U P A 1
H1W2 H 0.7647 0.2658 0.5632 0.031 Uiso 0.5 1 d R U P A 1
O1S O 0.5334(15) 0.184(2) 0.6605(18) 0.015(11) Uiso 0.18(3) 1 d . . P A 2
H1S H 0.4973 0.1827 0.6090 0.018 Uiso 0.5 1 d R U P A 2
C1S C 0.5196(9) 0.2065(10) 0.7337(12) 0.074(6) Uani 0.5 1 d . . P A 2
H1S1 H 0.5225 0.1642 0.7732 0.110 Uiso 0.5 1 calc R U P A 2
H1S2 H 0.4703 0.2281 0.7183 0.110 Uiso 0.5 1 calc R U P A 2
H1S3 H 0.5559 0.2438 0.7634 0.110 Uiso 0.5 1 calc R U P A 2
O1S' O 0.5209(9) 0.2154(17) 0.6457(11) 0.031(6) Uiso 0.32(3) 1 d . . P A 3
Cu2 Cu 0.52711(4) 0.32290(4) 0.44251(4) 0.0194(2) Uani 1 1 d . . . . .
O2W O 0.6001(2) 0.3261(2) 0.3760(2) 0.0210(9) Uani 1 1 d . . . . .
H2W2 H 0.5852 0.3549 0.3211 0.025 Uiso 1 1 d R U . . .
H2W1 H 0.6113 0.2784 0.3642 0.025 Uiso 1 1 d R U . . .
O2S O 0.4369(3) 0.3055(2) 0.4780(3) 0.0440(13) Uani 1 1 d . . . . .
H2S H 0.4387 0.2479 0.5025 0.053 Uiso 1 1 d R U . . .
C2S C 0.3950(4) 0.3558(4) 0.5087(6) 0.061(2) Uani 1 1 d . . . . .
H2S1 H 0.4226 0.3717 0.5687 0.091 Uiso 1 1 calc R U . . .
H2S2 H 0.3490 0.3323 0.5098 0.091 Uiso 1 1 calc R U . . .
H2S3 H 0.3839 0.3989 0.4694 0.091 Uiso 1 1 calc R U . . .
C1 C 0.6075(3) 0.3731(3) 0.6437(3) 0.0184(13) Uani 1 1 d . . . . .
C2 C 0.5725(3) 0.4407(3) 0.6236(4) 0.0213(14) Uani 1 1 d . . . . .
H2 H 0.5441 0.4507 0.5643 0.026 Uiso 1 1 calc R U . . .
C3 C 0.5779(3) 0.4940(3) 0.6878(4) 0.0172(13) Uani 1 1 d . . . . .
C30 C 0.5457(3) 0.5694(3) 0.6622(4) 0.0191(13) Uani 1 1 d . . . . .
O31 O 0.4981(2) 0.5756(2) 0.5855(2) 0.0213(9) Uani 1 1 d . . . . .
O32 O 0.56615(19) 0.6226(2) 0.7126(2) 0.0205(9) Uani 1 1 d . . . . .
C4 C 0.6192(3) 0.4800(3) 0.7750(4) 0.0200(13) Uani 1 1 d . . . . .
H4 H 0.6232 0.5165 0.8194 0.024 Uiso 1 1 calc R U . . .
C5 C 0.6537(3) 0.4141(3) 0.7961(4) 0.0204(13) Uani 1 1 d . . . . .
H5 H 0.6817 0.4048 0.8557 0.024 Uiso 1 1 calc R U . . .
C6 C 0.6491(3) 0.3588(3) 0.7318(4) 0.0185(13) Uani 1 1 d . . . . .
C7 C 0.6917(3) 0.2928(3) 0.7597(4) 0.0204(14) Uani 1 1 d . . . . .
H7 H 0.7224 0.2920 0.8193 0.024 Uiso 1 1 calc R U . . .
C8 C 0.7476(3) 0.1766(3) 0.7593(4) 0.0279(15) Uani 1 1 d . . . . .
H8A H 0.7922 0.1810 0.7400 0.033 Uiso 1 1 calc R U . . .
H8B H 0.7622 0.1853 0.8240 0.033 Uiso 1 1 calc R U . . .
C9 C 0.7175(3) 0.1005(3) 0.7403(4) 0.0283(15) Uani 1 1 d . . . . .
H9A H 0.6698 0.0982 0.7531 0.034 Uiso 1 1 calc R U . . .
H9B H 0.7514 0.0655 0.7806 0.034 Uiso 1 1 calc R U . . .
C10 C 0.7061(3) 0.0761(3) 0.6472(4) 0.0292(15) Uani 1 1 d . . . . .
H10A H 0.7515 0.0861 0.6311 0.035 Uiso 1 1 calc R U . . .
H10B H 0.6978 0.0220 0.6436 0.035 Uiso 1 1 calc R U . . .
C11 C 0.6050(3) 0.0702(3) 0.5203(4) 0.0240(14) Uani 1 1 d . . . . .
H11 H 0.6182 0.0194 0.5245 0.029 Uiso 1 1 calc R U . . .
C12 C 0.5434(3) 0.0914(3) 0.4452(4) 0.0203(13) Uani 1 1 d . . . . .
C13 C 0.5217(3) 0.1649(3) 0.4218(4) 0.0193(14) Uani 1 1 d . . . . .
C14 C 0.4633(3) 0.1781(3) 0.3461(3) 0.0161(12) Uani 1 1 d . . . . .
H14 H 0.4486 0.2275 0.3293 0.019 Uiso 1 1 calc R U . . .
C15 C 0.4263(3) 0.1202(3) 0.2952(4) 0.0190(13) Uani 1 1 d . . . . .
C150 C 0.3638(3) 0.1373(3) 0.2144(4) 0.0198(13) Uani 1 1 d . . . . .
O151 O 0.3516(2) 0.1985(2) 0.1815(3) 0.0253(10) Uani 1 1 d . . . . .
O152 O 0.3234(2) 0.0791(2) 0.1822(3) 0.0335(11) Uani 1 1 d . . . . .
H152 H 0.2864 0.0831 0.1243 0.050 Uiso 1 1 d R U . . .
C16 C 0.4468(3) 0.0476(3) 0.3183(4) 0.0256(14) Uani 1 1 d . . . . .
H16 H 0.4204 0.0080 0.2837 0.031 Uiso 1 1 calc R U . . .
C17 C 0.5055(3) 0.0335(3) 0.3915(4) 0.0237(14) Uani 1 1 d . . . . .
H17 H 0.5207 -0.0161 0.4060 0.028 Uiso 1 1 calc R U . . .
Cl1 Cl 0.34526(10) 0.14544(11) 0.53149(13) 0.0474(5) Uani 1 1 d . . . . .
O60 O 0.3129(14) 0.1977(13) 0.5615(16) 0.116(10) Uani 0.622(10) 1 d . . P B 2
O61 O 0.4208(6) 0.1664(6) 0.5448(8) 0.052(3) Uani 0.622(10) 1 d . . P B 2
O62 O 0.3514(4) 0.0787(4) 0.5941(5) 0.045(3) Uani 0.622(10) 1 d . . P B 2
O63 O 0.3166(6) 0.1194(5) 0.4478(5) 0.067(3) Uani 0.622(10) 1 d . . P B 2
O60' O 0.4145(10) 0.1201(11) 0.5357(12) 0.056(5) Uani 0.378(10) 1 d . . P B 3
O61' O 0.2850(9) 0.1029(10) 0.5078(14) 0.095(7) Uani 0.378(10) 1 d . . P B 3
O62' O 0.3319(8) 0.1972(10) 0.4395(9) 0.072(6) Uani 0.378(10) 1 d . . P B 3
O63' O 0.333(2) 0.2062(18) 0.5852(18) 0.084(12) Uani 0.378(10) 1 d . . P B 3
O3S O 0.2252(2) 0.1005(2) 0.0326(3) 0.0345(11) Uani 1 1 d . . . C 3
H3S H 0.1916 0.1311 0.0302 0.052 Uiso 1 1 calc R U . C 3
C3S C 0.1943(4) 0.0294(4) 0.0111(4) 0.0452(19) Uani 1 1 d . . . C 3
H3S1 H 0.1992 0.0015 0.0656 0.068 Uiso 1 1 calc R U . C 3
H3S2 H 0.2202 0.0033 -0.0249 0.068 Uiso 1 1 calc R U . C 3
H3S3 H 0.1422 0.0341 -0.0224 0.068 Uiso 1 1 calc R U . C 3

loop_
_atom_site_aniso_label
_atom_site_aniso_U_11
_atom_site_aniso_U_22
_atom_site_aniso_U_33
_atom_site_aniso_U_23
_atom_site_aniso_U_13
_atom_site_aniso_U_12
Cu1 0.0232(4) 0.0189(4) 0.0175(4) 0.0008(3) 0.0020(3) 0.0049(3)
N1 0.021(3) 0.019(3) 0.024(3) 0.002(2) 0.005(2) 0.004(2)
N2 0.019(3) 0.019(3) 0.020(3) 0.000(2) 0.005(2) 0.003(2)
O1 0.047(3) 0.021(2) 0.017(2) -0.0051(19) 0.001(2) 0.010(2)
O2 0.024(2) 0.013(2) 0.018(2) -0.0007(17) 0.0059(18) -0.0005(17)
O1W 0.020(5) 0.019(4) 0.035(5) -0.009(4) 0.003(4) -0.003(4)
C1S 0.033(12) 0.137(18) 0.051(13) -0.026(11) 0.012(8) -0.030(10)
Cu2 0.0218(4) 0.0194(4) 0.0156(4) -0.0010(3) 0.0035(3) 0.0051(3)
O2W 0.026(2) 0.018(2) 0.020(2) 0.0057(17) 0.0092(18) 0.0066(18)
O2S 0.055(3) 0.038(3) 0.058(3) 0.008(2) 0.046(3) 0.017(2)
C2S 0.049(5) 0.062(6) 0.085(7) -0.016(5) 0.041(5) 0.004(4)
C1 0.020(3) 0.024(3) 0.013(3) -0.001(3) 0.007(3) -0.002(3)
C2 0.023(3) 0.020(3) 0.016(3) -0.004(3) -0.002(3) 0.004(3)
C3 0.007(3) 0.023(3) 0.020(3) 0.001(3) 0.002(2) -0.002(2)
C30 0.021(3) 0.021(3) 0.021(3) -0.003(3) 0.014(3) -0.001(3)
O31 0.022(2) 0.021(2) 0.015(2) -0.0024(17) -0.0028(19) 0.0024(18)
O32 0.021(2) 0.019(2) 0.018(2) -0.0078(18) 0.0016(18) -0.0007(17)
C4 0.021(3) 0.017(3) 0.019(3) -0.003(3) 0.003(3) 0.004(3)
C5 0.019(3) 0.030(3) 0.011(3) -0.002(3) 0.002(3) -0.004(3)
C6 0.011(3) 0.023(3) 0.021(3) -0.001(3) 0.003(3) -0.001(3)
C7 0.020(3) 0.027(4) 0.012(3) 0.002(3) 0.001(3) 0.000(3)
C8 0.030(4) 0.032(4) 0.019(3) 0.004(3) 0.002(3) 0.007(3)
C9 0.030(4) 0.023(3) 0.026(4) 0.008(3) -0.002(3) 0.010(3)
C10 0.025(4) 0.025(4) 0.032(4) 0.000(3) 0.001(3) 0.011(3)
C11 0.025(3) 0.022(3) 0.027(4) 0.001(3) 0.010(3) 0.007(3)
C12 0.026(3) 0.018(3) 0.022(3) -0.002(3) 0.014(3) 0.002(3)
C13 0.022(3) 0.026(4) 0.016(3) 0.000(3) 0.016(3) 0.002(3)
C14 0.017(3) 0.019(3) 0.013(3) 0.002(3) 0.006(3) 0.003(3)
C15 0.019(3) 0.021(3) 0.022(3) 0.000(3) 0.014(3) -0.002(3)
C150 0.016(3) 0.027(4) 0.021(3) -0.006(3) 0.013(3) -0.004(3)
O151 0.023(2) 0.025(2) 0.028(2) 0.0041(19) 0.0069(19) -0.0029(18)
O152 0.034(3) 0.027(2) 0.027(3) 0.000(2) -0.009(2) -0.011(2)
C16 0.023(4) 0.027(4) 0.027(4) -0.002(3) 0.007(3) -0.004(3)
C17 0.030(4) 0.020(3) 0.025(4) 0.004(3) 0.013(3) 0.005(3)
Cl1 0.0320(11) 0.0542(12) 0.0607(14) -0.0219(10) 0.0212(10) -0.0075(10)
O60 0.146(17) 0.062(11) 0.20(2) -0.037(13) 0.144(18) 0.015(11)
O61 0.036(6) 0.049(6) 0.082(8) 0.015(7) 0.034(5) 0.006(6)
O62 0.067(6) 0.036(5) 0.041(5) 0.018(4) 0.032(5) 0.002(4)
O63 0.088(8) 0.070(7) 0.026(5) -0.004(5) -0.009(5) -0.029(6)
O60' 0.043(10) 0.067(13) 0.060(11) 0.003(11) 0.016(8) 0.034(11)
O61' 0.056(12) 0.101(15) 0.13(2) -0.022(13) 0.027(12) -0.039(10)
O62' 0.059(10) 0.107(16) 0.050(10) 0.021(9) 0.014(8) 0.020(9)
O63' 0.20(3) 0.032(12) 0.032(9) -0.009(9) 0.056(13) -0.007(14)
O3S 0.022(2) 0.048(3) 0.031(3) 0.008(2) 0.003(2) -0.002(2)
C3S 0.046(5) 0.048(5) 0.034(4) -0.001(4) 0.001(4) 0.001(4)

loop_
_atom_type_symbol
_atom_type_description
_atom_type_scat_dispersion_real
_atom_type_scat_dispersion_imag
_atom_type_scat_source
C C 0.0033 0.0016 'International Tables Vol C Tables 4.2.6.8 and 6.1.1.4'
H H 0.0000 0.0000 'International Tables Vol C Tables 4.2.6.8 and 6.1.1.4'
N N 0.0061 0.0033 'International Tables Vol C Tables 4.2.6.8 and 6.1.1.4'
O O 0.0106 0.0060 'International Tables Vol C Tables 4.2.6.8 and 6.1.1.4'
Cu Cu 0.3201 1.2651 'International Tables Vol C Tables 4.2.6.8 and 6.1.1.4'
Cl Cl 0.1484 0.1585 'International Tables Vol C Tables 4.2.6.8 and 6.1.1.4'

loop_
_geom_angle_atom_site_label_1
_geom_angle_atom_site_label_2
_geom_angle_atom_site_label_3
_geom_angle
_geom_angle_site_symmetry_1
_geom_angle_site_symmetry_3
O1 Cu1 N2 169.71(18) . .
O1 Cu1 N1 91.29(17) . .
N2 Cu1 N1 98.42(18) . .
O1 Cu1 O2 79.64(15) . .
N2 Cu1 O2 90.78(17) . .
N1 Cu1 O2 170.61(17) . .
O1 Cu1 O1W 87.9(2) . .
N2 Cu1 O1W 88.7(2) . .
N1 Cu1 O1W 89.9(2) . .
O2 Cu1 O1W 92.2(2) . .
O1 Cu1 O1S' 83.4(8) . .
N2 Cu1 O1S' 99.7(7) . .
N1 Cu1 O1S' 91.1(4) . .
O2 Cu1 O1S' 85.5(4) . .
C7 N1 C8 115.3(5) . .
C7 N1 Cu1 123.3(4) . .
C8 N1 Cu1 121.4(4) . .
C11 N2 C10 114.7(5) . .
C11 N2 Cu1 125.6(4) . .
C10 N2 Cu1 119.7(4) . .
C1 O1 Cu1 127.4(3) . .
C1 O1 Cu2 127.8(3) . .
Cu1 O1 Cu2 98.49(16) . .
C13 O2 Cu2 121.5(3) . .
C13 O2 Cu1 129.9(3) . .
Cu2 O2 Cu1 108.15(17) . .
Cu1 O1W H1W1 111.5 . .
Cu1 O1W H1W2 121.5 . .
H1W1 O1W H1W2 120.0 . .
C1S O1S H1S 120.3 . .
O1S C1S H1S1 109.5 . .
O1S C1S H1S2 109.5 . .
H1S1 C1S H1S2 109.5 . .
O1S C1S H1S3 109.5 . .
H1S1 C1S H1S3 109.5 . .
H1S2 C1S H1S3 109.5 . .
H1S O1S' C1S 115.6 . .
H1S O1S' Cu1 96.2 . .
C1S O1S' Cu1 127.8(13) . .
O31 Cu2 O2 178.34(16) 5_666 .
O31 Cu2 O2W 90.93(15) 5_666 .
O2 Cu2 O2W 88.36(15) . .
O31 Cu2 O2S 92.24(17) 5_666 .
O2 Cu2 O2S 88.85(17) . .
O2W Cu2 O2S 163.70(18) . .
O31 Cu2 O1 104.98(15) 5_666 .
O2 Cu2 O1 73.64(14) . .
O2W Cu2 O1 98.51(15) . .
O2S Cu2 O1 96.09(18) . .
Cu2 O2W H2W2 115.1 . .
Cu2 O2W H2W1 108.9 . .
H2W2 O2W H2W1 109.9 . .
C2S O2S Cu2 129.2(5) . .
C2S O2S H2S 117.0 . .
Cu2 O2S H2S 107.9 . .
O2S C2S H2S1 109.5 . .
O2S C2S H2S2 109.5 . .
H2S1 C2S H2S2 109.5 . .
O2S C2S H2S3 109.5 . .
H2S1 C2S H2S3 109.5 . .
H2S2 C2S H2S3 109.5 . .
O1 C1 C2 120.0(5) . .
O1 C1 C6 121.1(5) . .
C2 C1 C6 118.8(5) . .
C1 C2 C3 121.5(5) . .
C1 C2 H2 119.3 . .
C3 C2 H2 119.3 . .
C2 C3 C4 119.8(5) . .
C2 C3 C30 120.1(5) . .
C4 C3 C30 119.8(5) . .
O32 C30 O31 122.6(5) . .
O32 C30 C3 120.6(5) . .
O31 C30 C3 116.8(5) . .
C30 O31 Cu2 111.1(3) . 5_666
C5 C4 C3 119.5(5) . .
C5 C4 H4 120.3 . .
C3 C4 H4 120.3 . .
C4 C5 C6 121.8(5) . .
C4 C5 H5 119.1 . .
C6 C5 H5 119.1 . .
C1 C6 C5 118.6(5) . .
C1 C6 C7 123.8(5) . .
C5 C6 C7 117.4(5) . .
N1 C7 C6 127.7(5) . .
N1 C7 H7 116.1 . .
C6 C7 H7 116.1 . .
C9 C8 N1 112.2(5) . .
C9 C8 H8A 109.2 . .
N1 C8 H8A 109.2 . .
C9 C8 H8B 109.2 . .
N1 C8 H8B 109.2 . .
H8A C8 H8B 107.9 . .
C8 C9 C10 114.0(5) . .
C8 C9 H9A 108.8 . .
C10 C9 H9A 108.8 . .
C8 C9 H9B 108.8 . .
C10 C9 H9B 108.8 . .
H9A C9 H9B 107.6 . .
N2 C10 C9 113.8(5) . .
N2 C10 H10A 108.8 . .
C9 C10 H10A 108.8 . .
N2 C10 H10B 108.8 . .
C9 C10 H10B 108.8 . .
H10A C10 H10B 107.7 . .
N2 C11 C12 127.0(5) . .
N2 C11 H11 116.5 . .
C12 C11 H11 116.5 . .
C17 C12 C13 119.2(5) . .
C17 C12 C11 116.3(5) . .
C13 C12 C11 124.5(5) . .
O2 C13 C14 120.6(5) . .
O2 C13 C12 120.4(5) . .
C14 C13 C12 119.0(5) . .
C15 C14 C13 120.8(5) . .
C15 C14 H14 119.6 . .
C13 C14 H14 119.6 . .
C14 C15 C16 120.6(5) . .
C14 C15 C150 118.7(5) . .
C16 C15 C150 120.7(5) . .
O151 C150 O152 123.2(5) . .
O151 C150 C15 123.8(5) . .
O152 C150 C15 113.0(5) . .
C150 O152 H152 118.6 . .
C17 C16 C15 119.6(6) . .
C17 C16 H16 120.2 . .
C15 C16 H16 120.2 . .
C16 C17 C12 120.9(5) . .
C16 C17 H17 119.6 . .
C12 C17 H17 119.6 . .
O60 Cl1 O63 121.0(13) . .
O61' Cl1 O60' 123.4(12) . .
O60 Cl1 O61 108.7(13) . .
O63 Cl1 O61 109.0(7) . .
O61' Cl1 O63' 108.8(19) . .
O60' Cl1 O63' 123.0(19) . .
O60 Cl1 O62 106.7(11) . .
O63 Cl1 O62 106.7(5) . .
O61 Cl1 O62 103.4(5) . .
O61' Cl1 O62' 100.5(11) . .
O60' Cl1 O62' 96.9(10) . .
O63' Cl1 O62' 94.4(12) . .
C3S O3S H3S 109.5 . .
O3S C3S H3S1 109.5 . .
O3S C3S H3S2 109.5 . .
H3S1 C3S H3S2 109.5 . .
O3S C3S H3S3 109.5 . .
H3S1 C3S H3S3 109.5 . .
H3S2 C3S H3S3 109.5 . .

loop_
_geom_bond_atom_site_label_1
_geom_bond_atom_site_label_2
_geom_bond_distance
_geom_bond_site_symmetry_2
Cu1 O1 1.948(4) .
Cu1 N2 1.968(5) .
Cu1 N1 1.971(5) .
Cu1 O2 1.976(4) .
Cu1 O1W 2.405(7) .
Cu1 O1S' 2.427(14) .
N1 C7 1.289(7) .
N1 C8 1.500(7) .
N2 C11 1.288(7) .
N2 C10 1.481(7) .
O1 C1 1.331(6) .
O1 Cu2 2.233(4) .
O2 C13 1.335(6) .
O2 Cu2 1.942(4) .
O1W H1W1 0.8553 .
O1W H1W2 0.8175 .
O1S C1S 1.33(2) .
O1S H1S 0.8962 .
C1S O1S' 1.41(2) .
C1S H1S1 0.9800 .
C1S H1S2 0.9800 .
C1S H1S3 0.9800 .
O1S' H1S 0.8569 .
Cu2 O31 1.915(4) 5_666
Cu2 O2W 1.985(4) .
Cu2 O2S 1.992(4) .
O2W H2W2 0.9807 .
O2W H2W1 0.9207 .
O2S C2S 1.392(7) .
O2S H2S 1.1083 .
C2S H2S1 0.9800 .
C2S H2S2 0.9800 .
C2S H2S3 0.9800 .
C1 C2 1.383(7) .
C1 C6 1.406(7) .
C2 C3 1.383(7) .
C2 H2 0.9500 .
C3 C4 1.394(7) .
C3 C30 1.499(7) .
C30 O32 1.236(6) .
C30 O31 1.285(6) .
O31 Cu2 1.915(4) 5_666
C4 C5 1.354(7) .
C4 H4 0.9500 .
C5 C6 1.411(7) .
C5 H5 0.9500 .
C6 C7 1.438(8) .
C7 H7 0.9500 .
C8 C9 1.487(8) .
C8 H8A 0.9900 .
C8 H8B 0.9900 .
C9 C10 1.492(8) .
C9 H9A 0.9900 .
C9 H9B 0.9900 .
C10 H10A 0.9900 .
C10 H10B 0.9900 .
C11 C12 1.449(8) .
C11 H11 0.9500 .
C12 C17 1.405(8) .
C12 C13 1.409(8) .
C13 C14 1.391(8) .
C14 C15 1.379(7) .
C14 H14 0.9500 .
C15 C16 1.387(8) .
C15 C150 1.495(8) .
C150 O151 1.217(6) .
C150 O152 1.314(6) .
O152 H152 0.9773 .
C16 C17 1.372(8) .
C16 H16 0.9500 .
C17 H17 0.9500 .
Cl1 O60 1.296(16) .
Cl1 O61' 1.340(15) .
Cl1 O63 1.358(8) .
Cl1 O60' 1.380(16) .
Cl1 O61 1.444(10) .
Cl1 O63' 1.45(3) .
Cl1 O62 1.544(7) .
Cl1 O62' 1.685(15) .
O3S C3S 1.412(7) .
O3S H3S 0.8400 .
C3S H3S1 0.9800 .
C3S H3S2 0.9800 .
C3S H3S3 0.9800 .

loop_
_geom_hbond_atom_site_label_D
_geom_hbond_atom_site_label_H
_geom_hbond_atom_site_label_A
_geom_hbond_distance_DH
_geom_hbond_distance_HA
_geom_hbond_distance_DA
_geom_hbond_angle_DHA
_geom_hbond_site_symmetry_A
O1W H1W2 O151 0.82 2.19 2.962(8) 156.8 8_556
O1S H1S Cl1 0.90 2.87 3.62(2) 142.8 .
O1S H1S O61 0.90 1.53 2.39(3) 157.7 .
O2W H2W2 O32 0.98 1.70 2.642(5) 160.7 6_565
O2W H2W1 O151 0.92 1.85 2.739(5) 161.8 2_655
O2S H2S O1S' 1.11 2.41 3.12(3) 120.1 .
O2S H2S Cl1 1.11 2.71 3.612(5) 138.6 .
O2S H2S O61 1.11 1.70 2.781(11) 165.0 .
O2S H2S O60' 1.11 2.45 3.54(2) 167.2 .
C2S H2S2 O63' 0.98 2.63 3.33(3) 127.6 .
C2 H2 O31 0.95 2.32 3.193(6) 153.3 5_666
C7 H7 O62' 0.95 2.37 3.274(15) 157.9 8_556
C7 H7 O63' 0.95 2.60 3.07(3) 110.5 2_656
C8 H8B O60 0.99 2.64 3.39(2) 133.1 2_656
C9 H9A O62 0.99 2.60 3.294(9) 127.4 2_656
O152 H152 O3S 0.98 1.60 2.571(6) 172.8 .

loop_
_geom_torsion_atom_site_label_1
_geom_torsion_atom_site_label_2
_geom_torsion_atom_site_label_3
_geom_torsion_atom_site_label_4
_geom_torsion
_geom_torsion_site_symmetry_4
O1S C1S O1S' H1S 57.3 .
O1S C1S O1S' Cu1 -64(3) .
Cu1 O1 C1 C2 -163.4(4) .
Cu2 O1 C1 C2 -17.5(7) .
Cu1 O1 C1 C6 20.6(7) .
Cu2 O1 C1 C6 166.5(4) .
O1 C1 C2 C3 -175.9(5) .
C6 C1 C2 C3 0.2(8) .
C1 C2 C3 C4 -0.1(8) .
C1 C2 C3 C30 173.8(5) .
C2 C3 C30 O32 -160.4(5) .
C4 C3 C30 O32 13.5(8) .
C2 C3 C30 O31 17.8(7) .
C4 C3 C30 O31 -168.3(5) .
O32 C30 O31 Cu2 6.0(7) 5_666
C3 C30 O31 Cu2 -172.1(4) 5_666
C2 C3 C4 C5 -0.1(8) .
C30 C3 C4 C5 -174.0(5) .
C3 C4 C5 C6 0.1(8) .
O1 C1 C6 C5 175.9(5) .
C2 C1 C6 C5 -0.1(8) .
O1 C1 C6 C7 0.2(8) .
C2 C1 C6 C7 -175.8(5) .
C4 C5 C6 C1 0.0(8) .
C4 C5 C6 C7 175.9(5) .
C8 N1 C7 C6 175.6(5) .
Cu1 N1 C7 C6 -6.1(8) .
C1 C6 C7 N1 -7.6(9) .
C5 C6 C7 N1 176.6(5) .
C7 N1 C8 C9 139.6(5) .
Cu1 N1 C8 C9 -38.7(6) .
N1 C8 C9 C10 69.3(7) .
C11 N2 C10 C9 -140.1(5) .
Cu1 N2 C10 C9 41.7(6) .
C8 C9 C10 N2 -72.1(7) .
C10 N2 C11 C12 -176.4(5) .
Cu1 N2 C11 C12 1.7(8) .
N2 C11 C12 C17 -174.1(6) .
N2 C11 C12 C13 8.4(9) .
Cu2 O2 C13 C14 -2.0(7) .
Cu1 O2 C13 C14 168.7(4) .
Cu2 O2 C13 C12 179.9(4) .
Cu1 O2 C13 C12 -9.4(7) .
C17 C12 C13 O2 178.3(5) .
C11 C12 C13 O2 -4.3(8) .
C17 C12 C13 C14 0.1(8) .
C11 C12 C13 C14 177.6(5) .
O2 C13 C14 C15 -177.3(5) .
C12 C13 C14 C15 0.9(8) .
C13 C14 C15 C16 -0.2(8) .
C13 C14 C15 C150 -180.0(5) .
C14 C15 C150 O151 13.8(8) .
C16 C15 C150 O151 -166.0(5) .
C14 C15 C150 O152 -166.4(5) .
C16 C15 C150 O152 13.8(7) .
C14 C15 C16 C17 -1.5(8) .
C150 C15 C16 C17 178.3(5) .
C15 C16 C17 C12 2.5(8) .
C13 C12 C17 C16 -1.8(8) .
C11 C12 C17 C16 -179.4(5) .
